data_2227464
loop_
_publ_author_name
'Hsu, Wayne'
'Hsiao, Hui-Lin'
'Chen, Jhy-Der'

_publ_section_title
;
 4,4'-[Oxalylbis(azanediyl)]dipyridinium bis(perchlorate)
;
_journal_coeditor_code GK2310
_journal_issue 11
_journal_name_full 'Acta Crystallographica Section E'
_journal_page_first o2873
_journal_paper_doi 10.1107/S1600536810041760
_journal_volume 66
_journal_year 2010
_chemical_formula_iupac 'C12 H12 N4 O2 2+, 2Cl O4 -'
_chemical_formula_moiety 'C12 H12 N4 O2, 2(Cl O4)'
_chemical_formula_sum 'C12 H12 Cl2 N4 O10'
_chemical_formula_weight 443.16
_chemical_name_systematic
;
4,4'-[Oxalylbis(azanediyl)]dipyridinium bis(perchlorate)
;
_space_group_IT_number 14
_symmetry_cell_setting monoclinic
_symmetry_space_group_name_Hall '-P 2yn'
_symmetry_space_group_name_H-M 'P 1 21/n 1'
_atom_sites_solution_hydrogens geom
_atom_sites_solution_primary direct
_atom_sites_solution_secondary difmap
_audit_creation_method SHELXL-97
_cell_angle_alpha 90.00
_cell_angle_beta 94.827(10)
_cell_angle_gamma 90.00
_cell_formula_units_Z 2
_cell_length_a 7.8730(10)
_cell_length_b 9.3728(15)
_cell_length_c 11.3205(16)
_cell_measurement_reflns_used 25
_cell_measurement_temperature 295(2)
_cell_measurement_theta_max 14.16
_cell_measurement_theta_min 5.63
_cell_volume 832.4(2)
_computing_cell_refinement 'XSCANS (Siemens, 1995)'
_computing_data_collection 'XSCANS (Siemens, 1995)'
_computing_data_reduction 'SHELXTL (Sheldrick, 2008)'
_computing_molecular_graphics 'SHELXTL (Sheldrick, 2008)'
_computing_publication_material 'SHELXTL (Sheldrick, 2008)'
_computing_structure_refinement 'SHELXL97 (Sheldrick, 2008)'
_computing_structure_solution 'SHELXS97 (Sheldrick, 2008)'
_diffrn_ambient_temperature 295(2)
_diffrn_measured_fraction_theta_full 0.990
_diffrn_measured_fraction_theta_max 0.990
_diffrn_measurement_device_type 'Bruker P4'
_diffrn_measurement_method '\w scans'
_diffrn_radiation_monochromator graphite
_diffrn_radiation_source 'fine-focus sealed tube'
_diffrn_radiation_type MoK\a
_diffrn_radiation_wavelength 0.71073
_diffrn_reflns_av_R_equivalents 0.0381
_diffrn_reflns_av_sigmaI/netI 0.0732
_diffrn_reflns_limit_h_max 1
_diffrn_reflns_limit_h_min -9
_diffrn_reflns_limit_k_max 11
_diffrn_reflns_limit_k_min -1
_diffrn_reflns_limit_l_max 13
_diffrn_reflns_limit_l_min -13
_diffrn_reflns_number 2017
_diffrn_reflns_theta_full 25.00
_diffrn_reflns_theta_max 25.00
_diffrn_reflns_theta_min 2.83
_diffrn_standards_decay_% 0
_diffrn_standards_interval_count 97
_diffrn_standards_number 3
_exptl_absorpt_coefficient_mu 0.458
_exptl_absorpt_correction_T_max 0.982
_exptl_absorpt_correction_T_min 0.919
_exptl_absorpt_correction_type psi-scan
_exptl_absorpt_process_details '(XSCANS; Siemens, 1995)'
_exptl_crystal_colour colorless
_exptl_crystal_density_diffrn 1.768
_exptl_crystal_density_method 'not measured'
_exptl_crystal_description plate
_exptl_crystal_F_000 452
_exptl_crystal_size_max 0.6
_exptl_crystal_size_mid 0.4
_exptl_crystal_size_min 0.2
_refine_diff_density_max 0.306
_refine_diff_density_min -0.301
_refine_ls_extinction_method none
_refine_ls_goodness_of_fit_ref 1.026
_refine_ls_hydrogen_treatment constr
_refine_ls_matrix_type full
_refine_ls_number_parameters 127
_refine_ls_number_reflns 1450
_refine_ls_number_restraints 0
_refine_ls_restrained_S_all 1.026
_refine_ls_R_factor_all 0.1024
_refine_ls_R_factor_gt 0.0510
_refine_ls_shift/su_max 0.000
_refine_ls_shift/su_mean 0.000
_refine_ls_structure_factor_coef Fsqd
_refine_ls_weighting_details 'calc w=1/[\s^2^(Fo^2^)+(0.0424P)^2^+0.6192P] where P=(Fo^2^+2Fc^2^)/3'
_refine_ls_weighting_scheme calc
_refine_ls_wR_factor_gt 0.0997
_refine_ls_wR_factor_ref 0.1191
_reflns_number_gt 921
_reflns_number_total 1450
_reflns_threshold_expression >2sigma(I)
_cod_data_source_file gk2310.cif
_cod_data_source_block I
_cod_original_sg_symbol_H-M 'P 21/n'
_cod_database_code 2227464
_cod_database_fobs_code 2227464

loop_
_symmetry_equiv_pos_as_xyz
'x, y, z'
'-x+1/2, y+1/2, -z+1/2'
'-x, -y, -z'
'x-1/2, -y-1/2, z-1/2'

loop_
_atom_site_type_symbol
_atom_site_label
_atom_site_fract_x
_atom_site_fract_y
_atom_site_fract_z
_atom_site_U_iso_or_equiv
_atom_site_adp_type
_atom_site_calc_flag
_atom_site_refinement_flags
_atom_site_occupancy
_atom_site_disorder_assembly
_atom_site_disorder_group
C C1 0.3752(6) 1.1939(5) 0.5833(3) 0.0381(11) Uani d . 1 . .
H H1B 0.3929 1.2868 0.5582 0.046 Uiso calc R 1 . .
C C2 0.4314(5) 1.1532(5) 0.6960(3) 0.0326(10) Uani d . 1 . .
H H2C 0.4865 1.2182 0.7482 0.039 Uiso calc R 1 . .
C C3 0.4053(5) 1.0143(4) 0.7310(3) 0.0248(9) Uani d . 1 . .
C C4 0.2689(6) 0.9652(5) 0.5391(3) 0.0382(11) Uani d . 1 . .
H H4B 0.2127 0.9029 0.4851 0.046 Uiso calc R 1 . .
C C5 0.3260(5) 0.9182(5) 0.6505(3) 0.0327(10) Uani d . 1 . .
H H5A 0.3118 0.8234 0.6718 0.039 Uiso calc R 1 . .
C C6 0.4772(5) 1.0472(4) 0.9445(3) 0.0288(9) Uani d . 1 . .
N N1 0.2943(5) 1.0996(4) 0.5092(3) 0.0376(9) Uani d . 1 . .
H H1A 0.2575 1.1276 0.4394 0.045 Uiso calc R 1 . .
N N2 0.4560(4) 0.9647(4) 0.8451(2) 0.0285(8) Uani d . 1 . .
H H2A 0.4754 0.8748 0.8533 0.034 Uiso calc R 1 . .
O O1 0.4640(4) 1.1740(3) 0.9511(2) 0.0426(8) Uani d . 1 . .
Cl Cl 0.07220(14) 0.92622(11) 0.21648(8) 0.0338(3) Uani d . 1 . .
O O2 0.0153(5) 0.8460(4) 0.3141(2) 0.0579(10) Uani d . 1 . .
O O3 0.1889(4) 0.8433(4) 0.1564(3) 0.0653(11) Uani d . 1 . .
O O4 0.1543(4) 1.0522(3) 0.2623(2) 0.0539(9) Uani d . 1 . .
O O5 -0.0718(4) 0.9610(4) 0.1369(3) 0.0598(10) Uani d . 1 . .

loop_
_atom_site_aniso_label
_atom_site_aniso_U_11
_atom_site_aniso_U_22
_atom_site_aniso_U_33
_atom_site_aniso_U_12
_atom_site_aniso_U_13
_atom_site_aniso_U_23
C1 0.057(3) 0.031(2) 0.027(2) 0.002(2) 0.005(2) 0.0014(19)
C2 0.040(3) 0.034(3) 0.0221(18) 0.000(2) -0.0045(19) -0.0037(18)
C3 0.027(2) 0.031(2) 0.0155(18) 0.000(2) -0.0032(16) 0.0006(17)
C4 0.047(3) 0.041(3) 0.025(2) 0.000(2) -0.0038(19) -0.003(2)
C5 0.040(2) 0.031(2) 0.0267(19) 0.001(2) -0.0010(18) 0.001(2)
C6 0.032(2) 0.032(3) 0.0213(19) 0.001(2) -0.0044(17) -0.0023(19)
N1 0.047(2) 0.046(2) 0.0185(15) 0.002(2) -0.0052(15) 0.0025(17)
N2 0.039(2) 0.0258(19) 0.0195(16) 0.0027(16) -0.0035(14) -0.0014(14)
O1 0.071(2) 0.0297(18) 0.0259(15) 0.0076(17) -0.0039(14) -0.0017(13)
Cl 0.0438(6) 0.0314(6) 0.0252(5) 0.0015(6) -0.0035(4) -0.0029(5)
O2 0.087(3) 0.051(2) 0.0344(15) -0.015(2) -0.0001(17) 0.0134(16)
O3 0.061(2) 0.077(3) 0.058(2) 0.019(2) 0.0025(18) -0.034(2)
O4 0.082(2) 0.035(2) 0.0436(17) -0.0117(18) 0.0001(17) -0.0096(15)
O5 0.0471(19) 0.080(3) 0.0489(18) 0.005(2) -0.0158(16) 0.0135(19)

loop_
_atom_type_symbol
_atom_type_description
_atom_type_scat_dispersion_real
_atom_type_scat_dispersion_imag
_atom_type_scat_source
C C 0.0033 0.0016 'International Tables Vol C Tables 4.2.6.8 and 6.1.1.4'
H H 0.0000 0.0000 'International Tables Vol C Tables 4.2.6.8 and 6.1.1.4'
N N 0.0061 0.0033 'International Tables Vol C Tables 4.2.6.8 and 6.1.1.4'
O O 0.0106 0.0060 'International Tables Vol C Tables 4.2.6.8 and 6.1.1.4'
Cl Cl 0.1484 0.1585 'International Tables Vol C Tables 4.2.6.8 and 6.1.1.4'

loop_
_geom_angle_atom_site_label_1
_geom_angle_atom_site_label_2
_geom_angle_atom_site_label_3
_geom_angle_site_symmetry_1
_geom_angle_site_symmetry_3
_geom_angle
_geom_angle_publ_flag
N1 C1 C2 . . 119.9(4) ?
N1 C1 H1B . . 120.0 ?
C2 C1 H1B . . 120.0 ?
C1 C2 C3 . . 119.1(4) ?
C1 C2 H2C . . 120.5 ?
C3 C2 H2C . . 120.5 ?
C2 C3 C5 . . 119.4(3) ?
C2 C3 N2 . . 122.7(3) ?
C5 C3 N2 . . 117.9(4) ?
N1 C4 C5 . . 119.6(4) ?
N1 C4 H4B . . 120.2 ?
C5 C4 H4B . . 120.2 ?
C4 C5 C3 . . 119.2(4) ?
C4 C5 H5A . . 120.4 ?
C3 C5 H5A . . 120.4 ?
O1 C6 N2 . . 127.6(4) ?
O1 C6 C6 . 3_677 122.0(4) ?
N2 C6 C6 . 3_677 110.4(4) ?
C4 N1 C1 . . 122.7(3) ?
C4 N1 H1A . . 118.6 ?
C1 N1 H1A . . 118.6 ?
C6 N2 C3 . . 125.3(3) ?
C6 N2 H2A . . 117.3 ?
C3 N2 H2A . . 117.3 ?
O3 Cl O4 . . 109.7(2) ?
O3 Cl O5 . . 109.6(2) ?
O4 Cl O5 . . 110.7(2) ?
O3 Cl O2 . . 109.7(2) ?
O4 Cl O2 . . 108.32(18) ?
O5 Cl O2 . . 108.8(2) ?

loop_
_geom_bond_atom_site_label_1
_geom_bond_atom_site_label_2
_geom_bond_site_symmetry_2
_geom_bond_distance
_geom_bond_publ_flag
C1 N1 . 1.342(5) ?
C1 C2 . 1.368(5) ?
C1 H1B . 0.9300 ?
C2 C3 . 1.382(6) ?
C2 H2C . 0.9300 ?
C3 C5 . 1.391(5) ?
C3 N2 . 1.399(4) ?
C4 N1 . 1.324(5) ?
C4 C5 . 1.375(5) ?
C4 H4B . 0.9300 ?
C5 H5A . 0.9300 ?
C6 O1 . 1.196(5) ?
C6 N2 . 1.363(4) ?
C6 C6 3_677 1.555(7) ?
N1 H1A . 0.8600 ?
N2 H2A . 0.8600 ?
Cl O3 . 1.419(3) ?
Cl O4 . 1.423(3) ?
Cl O5 . 1.425(3) ?
Cl O2 . 1.439(3) ?

loop_
_geom_hbond_atom_site_label_D
_geom_hbond_atom_site_label_H
_geom_hbond_atom_site_label_A
_geom_hbond_site_symmetry_A
_geom_hbond_distance_DH
_geom_hbond_distance_HA
_geom_hbond_distance_DA
_geom_hbond_angle_DHA
N1 H1A O4 . 0.86 2.21 2.950(4) 144
N1 H1A O3 2 0.86 2.35 2.966(5) 129
N2 H2A O2 4_676 0.86 2.14 2.975(5) 162
